data_2218436
loop_
_publ_author_name
'Liu, Yan-Ping'
'Wang, De-Cai'
'Chen, Hui'
'Kang, Si-Shun'
'Huang, Xin-Ming'

_publ_section_title
;
 3-(2-Bromo-4,5-dimethoxyphenyl)propiononitrile
;
_journal_coeditor_code HK2461
_journal_issue 6
_journal_name_full 'Acta Crystallographica Section E'
_journal_page_first o1064
_journal_paper_doi 10.1107/S1600536808013767
_journal_volume 64
_journal_year 2008
_chemical_formula_iupac 'C11 H12 Br N O2'
_chemical_formula_moiety 'C11 H12 Br N O2'
_chemical_formula_sum 'C11 H12 Br N O2'
_chemical_formula_weight 270.13
_chemical_name_systematic
;
3-(2-Bromo-4,5-dimethoxyphenyl)propiononitrile
;
_space_group_IT_number 106
_symmetry_cell_setting tetragonal
_symmetry_space_group_name_Hall 'P 4c -2ab'
_symmetry_space_group_name_H-M 'P 42 b c'
_atom_sites_solution_hydrogens geom
_atom_sites_solution_primary direct
_atom_sites_solution_secondary difmap
_audit_creation_method SHELXL-97
_cell_angle_alpha 90.00
_cell_angle_beta 90.00
_cell_angle_gamma 90.00
_cell_formula_units_Z 8
_cell_length_a 17.552(3)
_cell_length_b 17.552(3)
_cell_length_c 7.4870(15)
_cell_measurement_reflns_used 25
_cell_measurement_temperature 294(2)
_cell_measurement_theta_max 13
_cell_measurement_theta_min 10
_cell_volume 2306.5(7)
_computing_cell_refinement 'CAD-4 Software (Enraf--Nonius, 1989)'
_computing_data_collection 'CAD-4 Software (Enraf--Nonius, 1989)'
_computing_data_reduction 'XCAD4 (Harms & Wocadlo, 1995)'
_computing_molecular_graphics 'PLATON (Spek, 2003)'
_computing_publication_material 'SHELXTL (Sheldrick, 2008)'
_computing_structure_refinement 'SHELXL97 (Sheldrick, 2008)'
_computing_structure_solution 'SHELXS97 (Sheldrick, 2008)'
_diffrn_ambient_temperature 294(2)
_diffrn_measured_fraction_theta_full 0.999
_diffrn_measured_fraction_theta_max 0.999
_diffrn_measurement_device_type 'Enraf--Nonius CAD-4'
_diffrn_measurement_method \w/2\q
_diffrn_radiation_monochromator graphite
_diffrn_radiation_source 'fine-focus sealed tube'
_diffrn_radiation_type MoK\a
_diffrn_radiation_wavelength 0.71073
_diffrn_reflns_av_R_equivalents 0.0469
_diffrn_reflns_av_sigmaI/netI 0.0760
_diffrn_reflns_limit_h_max 21
_diffrn_reflns_limit_h_min -21
_diffrn_reflns_limit_k_max 0
_diffrn_reflns_limit_k_min -21
_diffrn_reflns_limit_l_max 8
_diffrn_reflns_limit_l_min 0
_diffrn_reflns_number 4281
_diffrn_reflns_theta_full 25.22
_diffrn_reflns_theta_max 25.22
_diffrn_reflns_theta_min 1.64
_diffrn_standards_decay_% 0
_diffrn_standards_interval_time 120
_diffrn_standards_number 3
_exptl_absorpt_coefficient_mu 3.544
_exptl_absorpt_correction_T_max 0.7182
_exptl_absorpt_correction_T_min 0.4161
_exptl_absorpt_correction_type psi-scan
_exptl_absorpt_process_details '(North <i>et al.</i>,  1968)'
_exptl_crystal_colour colorless
_exptl_crystal_density_diffrn 1.556
_exptl_crystal_density_method 'not measured'
_exptl_crystal_description block
_exptl_crystal_F_000 1088
_exptl_crystal_size_max 0.30
_exptl_crystal_size_mid 0.10
_exptl_crystal_size_min 0.10
_refine_diff_density_max 0.356
_refine_diff_density_min -0.395
_refine_ls_abs_structure_details 'Flack (1983), with no Friedel pairs'
_refine_ls_abs_structure_Flack 0.00(3)
_refine_ls_extinction_coef 0.0026(5)
_refine_ls_extinction_expression Fc^*^=kFc[1+0.001xFc^2^\l^3^/sin(2\q)]^-1/4^
_refine_ls_extinction_method 'SHELXL97 (Sheldrick, 2008)'
_refine_ls_goodness_of_fit_ref 0.991
_refine_ls_hydrogen_treatment constr
_refine_ls_matrix_type full
_refine_ls_number_parameters 137
_refine_ls_number_reflns 1128
_refine_ls_number_restraints 0
_refine_ls_restrained_S_all 0.990
_refine_ls_R_factor_all 0.1176
_refine_ls_R_factor_gt 0.0524
_refine_ls_shift/su_max 0.000
_refine_ls_shift/su_mean 0.000
_refine_ls_structure_factor_coef Fsqd
_refine_ls_weighting_details 'calc w=1/[\s^2^(Fo^2^)+(0.052P)^2^] where P=(Fo^2^+2Fc^2^)/3'
_refine_ls_weighting_scheme calc
_refine_ls_wR_factor_gt 0.0932
_refine_ls_wR_factor_ref 0.1131
_reflns_number_gt 657
_reflns_number_total 1128
_reflns_threshold_expression I>2\s(I)
_cod_data_source_file hk2461.cif
_cod_data_source_block I
_cod_database_code 2218436
_cod_database_fobs_code 2218436

loop_
_symmetry_equiv_pos_as_xyz
'x, y, z'
'-x, -y, z'
'-y, x, z+1/2'
'y, -x, z+1/2'
'x+1/2, -y+1/2, z'
'-x+1/2, y+1/2, z'
'-y+1/2, -x+1/2, z+1/2'
'y+1/2, x+1/2, z+1/2'

loop_
_atom_site_type_symbol
_atom_site_label
_atom_site_fract_x
_atom_site_fract_y
_atom_site_fract_z
_atom_site_U_iso_or_equiv
_atom_site_adp_type
_atom_site_calc_flag
_atom_site_refinement_flags
_atom_site_occupancy
Br Br 0.95483(5) 0.91044(5) 0.9098(3) 0.0796(5) Uani d . 1
N N 0.6404(5) 0.9114(5) 0.6468(17) 0.083(4) Uani d . 1
O O1 0.7337(3) 0.6500(3) 0.8860(13) 0.051(2) Uani d . 1
O O2 0.8737(4) 0.6253(3) 0.8147(10) 0.055(2) Uani d . 1
C C1 0.6900(6) 0.9379(5) 0.7195(18) 0.057(3) Uani d . 1
C C2 0.7527(6) 0.9707(5) 0.8211(15) 0.060(4) Uani d . 1
H H2A 0.7383 1.0216 0.8585 0.073 Uiso calc R 1
H H2B 0.7965 0.9754 0.7429 0.073 Uiso calc R 1
C C3 0.7763(5) 0.9255(5) 0.9855(13) 0.050(3) Uani d . 1
H H3A 0.7329 0.9212 1.0649 0.060 Uiso calc R 1
H H3B 0.8158 0.9535 1.0482 0.060 Uiso calc R 1
C C4 0.8058(4) 0.8459(4) 0.9433(19) 0.040(3) Uani d . 1
C C5 0.8811(4) 0.8304(4) 0.906(2) 0.043(2) Uani d . 1
C C6 0.9068(5) 0.7583(5) 0.8663(14) 0.053(5) Uani d . 1
H H6A 0.9585 0.7501 0.8462 0.064 Uiso calc R 1
C C7 0.8568(5) 0.6988(4) 0.8560(11) 0.034(3) Uani d . 1
C C8 0.7797(4) 0.7129(4) 0.899(2) 0.038(2) Uani d . 1
C C9 0.7556(4) 0.7846(4) 0.939(2) 0.040(3) Uani d . 1
H H9A 0.7043 0.7929 0.9639 0.047 Uiso calc R 1
C C10 0.6556(4) 0.6598(4) 0.932(3) 0.056(3) Uani d . 1
H H10A 0.6297 0.6117 0.9225 0.084 Uiso calc R 1
H H10B 0.6326 0.6957 0.8516 0.084 Uiso calc R 1
H H10C 0.6519 0.6784 1.0520 0.084 Uiso calc R 1
C C11 0.9502(5) 0.6090(5) 0.758(2) 0.077(4) Uani d . 1
H H11A 0.9549 0.5556 0.7324 0.116 Uiso calc R 1
H H11B 0.9852 0.6228 0.8507 0.116 Uiso calc R 1
H H11C 0.9615 0.6378 0.6519 0.116 Uiso calc R 1

loop_
_atom_site_aniso_label
_atom_site_aniso_U_11
_atom_site_aniso_U_22
_atom_site_aniso_U_33
_atom_site_aniso_U_12
_atom_site_aniso_U_13
_atom_site_aniso_U_23
Br 0.0517(6) 0.0477(6) 0.1394(12) -0.0149(4) -0.0013(13) -0.0086(14)
N 0.084(7) 0.070(6) 0.095(10) 0.022(5) -0.025(8) -0.018(7)
O1 0.039(3) 0.036(3) 0.078(7) -0.003(2) 0.006(5) -0.015(5)
O2 0.044(4) 0.031(4) 0.090(6) 0.010(3) 0.009(4) 0.000(4)
C1 0.067(8) 0.041(6) 0.062(10) 0.013(6) 0.002(7) -0.009(6)
C2 0.064(7) 0.032(6) 0.085(10) 0.008(5) -0.007(7) -0.010(6)
C3 0.042(6) 0.055(6) 0.052(9) 0.002(5) 0.009(5) -0.012(6)
C4 0.041(5) 0.035(4) 0.045(8) -0.001(3) -0.002(7) -0.006(7)
C5 0.042(5) 0.038(5) 0.047(7) -0.011(4) -0.006(9) -0.007(9)
C6 0.033(4) 0.042(5) 0.085(14) 0.001(4) 0.003(6) -0.003(6)
C7 0.041(5) 0.031(4) 0.030(8) 0.005(4) -0.008(4) -0.002(4)
C8 0.039(4) 0.026(4) 0.048(7) -0.007(3) 0.013(8) -0.001(7)
C9 0.037(4) 0.038(4) 0.044(7) 0.001(4) -0.005(7) 0.002(7)
C10 0.036(5) 0.053(5) 0.079(8) -0.013(4) 0.001(9) 0.008(10)
C11 0.054(6) 0.049(6) 0.128(13) 0.009(5) 0.000(8) -0.013(8)

loop_
_atom_type_symbol
_atom_type_description
_atom_type_scat_dispersion_real
_atom_type_scat_dispersion_imag
_atom_type_scat_source
C C 0.0033 0.0016 'International Tables Vol C Tables 4.2.6.8 and 6.1.1.4'
H H 0.0000 0.0000 'International Tables Vol C Tables 4.2.6.8 and 6.1.1.4'
N N 0.0061 0.0033 'International Tables Vol C Tables 4.2.6.8 and 6.1.1.4'
O O 0.0106 0.0060 'International Tables Vol C Tables 4.2.6.8 and 6.1.1.4'
Br Br -0.2901 2.4595 'International Tables Vol C Tables 4.2.6.8 and 6.1.1.4'

loop_
_geom_angle_atom_site_label_1
_geom_angle_atom_site_label_2
_geom_angle_atom_site_label_3
_geom_angle
C8 O1 C10 116.9(6)
C7 O2 C11 117.4(7)
N C1 C2 177.3(14)
C1 C2 C3 115.0(9)
C1 C2 H2A 108.5
C3 C2 H2A 108.5
C1 C2 H2B 108.5
C3 C2 H2B 108.5
H2A C2 H2B 107.5
C2 C3 C4 113.7(8)
C2 C3 H3A 108.8
C4 C3 H3A 108.8
C2 C3 H3B 108.8
C4 C3 H3B 108.8
H3A C3 H3B 107.7
C5 C4 C9 116.8(7)
C5 C4 C3 123.3(7)
C9 C4 C3 119.9(8)
C4 C5 C6 122.7(7)
C4 C5 Br 120.1(6)
C6 C5 Br 117.1(6)
C7 C6 C5 120.2(8)
C7 C6 H6A 119.9
C5 C6 H6A 119.9
O2 C7 C6 126.7(8)
O2 C7 C8 115.3(7)
C6 C7 C8 117.9(8)
C9 C8 O1 125.3(7)
C9 C8 C7 120.7(7)
O1 C8 C7 113.9(7)
C8 C9 C4 121.5(8)
C8 C9 H9A 119.2
C4 C9 H9A 119.2
O1 C10 H10A 109.5
O1 C10 H10B 109.5
H10A C10 H10B 109.5
O1 C10 H10C 109.5
H10A C10 H10C 109.5
H10B C10 H10C 109.5
O2 C11 H11A 109.5
O2 C11 H11B 109.5
H11A C11 H11B 109.5
O2 C11 H11C 109.5
H11A C11 H11C 109.5
H11B C11 H11C 109.5

loop_
_geom_bond_atom_site_label_1
_geom_bond_atom_site_label_2
_geom_bond_distance
Br C5 1.911(7)
N C1 1.128(13)
O1 C8 1.371(9)
O1 C10 1.422(9)
O2 C7 1.358(9)
O2 C11 1.438(10)
C1 C2 1.456(14)
C2 C3 1.521(13)
C2 H2A 0.9700
C2 H2B 0.9700
C3 C4 1.524(11)
C3 H3A 0.9700
C3 H3B 0.9700
C4 C5 1.376(11)
C4 C9 1.391(10)
C5 C6 1.376(11)
C6 C7 1.367(11)
C6 H6A 0.9300
C7 C8 1.414(10)
C8 C9 1.360(10)
C9 H9A 0.9300
C10 H10A 0.9600
C10 H10B 0.9600
C10 H10C 0.9600
C11 H11A 0.9600
C11 H11B 0.9600
C11 H11C 0.9600

loop_
_geom_hbond_atom_site_label_D
_geom_hbond_atom_site_label_H
_geom_hbond_atom_site_label_A
_geom_hbond_site_symmetry_A
_geom_hbond_distance_DH
_geom_hbond_distance_HA
_geom_hbond_distance_DA
_geom_hbond_angle_DHA
C2 H2A O1 6_655 0.97 2.32 3.193(10) 150
C3 H3B Br . 0.97 2.76 3.195(9) 108

loop_
_geom_torsion_atom_site_label_1
_geom_torsion_atom_site_label_2
_geom_torsion_atom_site_label_3
_geom_torsion_atom_site_label_4
_geom_torsion
C1 C2 C3 C4 62.4(12)
C2 C3 C4 C5 88.6(16)
C2 C3 C4 C9 -90.8(16)
C9 C4 C5 C6 0(2)
C3 C4 C5 C6 -179.2(13)
C9 C4 C5 Br -179.7(11)
C3 C4 C5 Br 1(2)
C4 C5 C6 C7 2(2)
Br C5 C6 C7 -177.9(9)
C11 O2 C7 C6 -7.0(15)
C11 O2 C7 C8 175.9(12)
C5 C6 C7 O2 178.7(11)
C5 C6 C7 C8 -4.2(18)
C10 O1 C8 C9 -6(3)
C10 O1 C8 C7 178.6(13)
O2 C7 C8 C9 -178.5(13)
C6 C7 C8 C9 4(2)
O2 C7 C8 O1 -2.4(17)
C6 C7 C8 O1 -179.8(11)
O1 C8 C9 C4 -177.5(13)
C7 C8 C9 C4 -2(3)
C5 C4 C9 C8 0(3)
C3 C4 C9 C8 179.1(13)

loop_
_cod_related_entry_id
_cod_related_entry_database
_cod_related_entry_code
1 ChemSpider 283631
